data_2100056
loop_
_publ_author_name
'Richard E. Marsh'

_publ_section_title
;
 Space group <i>P</i>1: an update
;
_journal_issue 3
_journal_name_full 'Acta Crystallographica Section B'
_journal_page_first 359
_journal_page_last 359
_journal_paper_doi 10.1107/S0108768105009651
_journal_volume 61
_journal_year 2005
_chemical_formula_moiety 'C23 H18 N2 O2 Mo, 0.5(C H2 Cl2)'
_chemical_formula_sum 'C23.5 H19 Cl Mo N2 O2'
_space_group_crystal_system triclinic
_space_group_IT_number 2
_space_group_name_Hall '-P 1'
_space_group_name_H-M_alt 'P -1'
_symmetry_space_group_name_H-M 'P -1'
_audit_creation_method CRYM
_cell_angle_alpha 96.58
_cell_angle_beta 98.95
_cell_angle_gamma 100.32
_cell_formula_units_Z 2
_cell_length_a 8.6730
_cell_length_b 10.3368
_cell_length_c 12.3550
_cell_volume 1064.824
_cod_data_source_file bk0148.cif
_cod_data_source_block MITQUB
_cod_depositor_comments
;
  Added moiety chemical formula and Z value from Marsh (2005) paper.
  The summary chemical formula is calculated from moiety formula using
  AdHocParser
  (svn://www.crystallography.net/cod-tools/trunk/Formulae/AdHocParser.yp,
  revision 1441.)

  Andrius Merkys
  2013-11-11
;
_cod_original_sg_symbol_H-M P-1
_cod_original_formula_sum 'not given'
_cod_database_code 2100056

loop_
_space_group_symop_id
_space_group_symop_operation_xyz
1 x,y,z
2 -x,-y,-z

loop_
_atom_site_label
_atom_site_fract_x
_atom_site_fract_y
_atom_site_fract_z
_atom_site_type_symbol
Mo1 0.18649 0.16138 -0.20098 Mo
N1 -0.04750 0.20995 -0.27245 N
C1 -0.12500 0.26900 -0.20235 C
C2 -0.27000 0.30450 -0.24000 C
H1 -0.31800 0.33900 -0.19550 H
C3 -0.33400 0.27700 -0.35050 C
H2 -0.44275 0.30085 -0.37865 H
C4 -0.25600 0.21650 -0.42105 C
H3 -0.29700 0.20300 -0.49650 H
C5 -0.11250 0.18550 -0.38115 C
H4 -0.05300 0.14900 -0.42950 H
N2 0.09450 0.26290 -0.06255 N
C6 -0.04850 0.29540 -0.08440 C
C7 -0.11900 0.35140 -0.00180 C
H5 -0.20350 0.37700 -0.01700 H
C8 -0.03520 0.37775 0.10750 C
H6 -0.07250 0.42100 0.15950 H
C9 0.11250 0.34800 0.12890 C
H7 0.17800 0.36550 0.19900 H
C10 0.17200 0.29200 0.04355 C
H8 0.27150 0.26800 0.05100 H
O1 0.31600 0.07700 -0.41320 O
C11 0.26900 0.10735 -0.33340 C
O2 0.52605 0.15040 -0.08340 O
C12 0.40200 0.15260 -0.12665 C
C13 0.28400 0.36250 -0.22535 C
C14 0.35000 0.46850 -0.24285 C
C15 0.43000 0.59435 -0.26515 C
C16 0.50650 0.60085 -0.35490 C
H9 0.50695 0.52285 -0.40050 H
C17 0.58305 0.72050 -0.37885 C
H10 0.63530 0.72170 -0.43895 H
C18 0.58200 0.83850 -0.31400 C
H11 0.63160 0.91925 -0.33045 H
C19 0.50800 0.83250 -0.22600 C
H12 0.50835 0.91075 -0.18050 H
C20 0.43050 0.71300 -0.20050 C
H13 0.37810 0.71270 -0.14115 H
C21 0.05500 -0.05550 -0.28100 C
H14 -0.02600 -0.05300 -0.33250 H
H15 0.12700 -0.11400 -0.29600 H
C22 0.03350 -0.02550 -0.17100 C
H16 -0.06500 -0.00300 -0.15150 H
C23 0.16750 -0.00850 -0.08990 C
H17 0.24490 -0.05360 -0.09605 H
H18 0.15800 0.02185 -0.02870 H
